data_7116804
loop_
_publ_author_name
'Xiaoguang Zhou'
'Bing Wei'
'Xiu-Li Sun'
'Yong Tang'
'Zuowei Xie'

_publ_section_title
;
 Asymmetric hydroamination catalyzed by a new chiral zirconium system:
 reaction scope and mechanism
;
_journal_name_full Chem.Commun.
_journal_page_first 5751
_journal_paper_doi 10.1039/C4cc10032H
_journal_volume 51
_journal_year 2015
_chemical_absolute_configuration ad
_chemical_formula_sum 'C50 H55 N O2 Zr'
_chemical_formula_weight 793.17
_chemical_name_systematic
; 
 ? 
;
_space_group_IT_number 4
_symmetry_cell_setting monoclinic
_symmetry_space_group_name_Hall 'P 2yb'
_symmetry_space_group_name_H-M 'P 1 21 1'
_atom_sites_solution_hydrogens geom
_atom_sites_solution_primary direct
_atom_sites_solution_secondary difmap
_audit_creation_method SHELXL-97
_audit_update_record
;
2014-07-26 deposited with the CCDC.
2015-02-19 downloaded from the CCDC.
;
_cell_angle_alpha 90.00
_cell_angle_beta 93.596(2)
_cell_angle_gamma 90.00
_cell_formula_units_Z 4
_cell_length_a 9.9153(10)
_cell_length_b 39.191(4)
_cell_length_c 10.9485(11)
_cell_measurement_reflns_used 9928
_cell_measurement_temperature 133(2)
_cell_measurement_theta_max 28.32
_cell_measurement_theta_min 2.31
_cell_volume 4246.1(7)
_computing_cell_refinement 'Bruker SAINT'
_computing_data_collection 'Bruker APEX2'
_computing_data_reduction 'Bruker SAINT'
_computing_molecular_graphics 'Bruker SHELXTL'
_computing_publication_material 'Bruker SHELXTL'
_computing_structure_refinement 'SHELXL-97 (Sheldrick, 1997)'
_computing_structure_solution 'SHELXS-97 (Sheldrick, 1990)'
_diffrn_ambient_temperature 133(2)
_diffrn_measured_fraction_theta_full 0.998
_diffrn_measured_fraction_theta_max 0.998
_diffrn_measurement_device_type 'Bruker APEX-II CCD'
_diffrn_measurement_method '\f and \w scans'
_diffrn_radiation_monochromator graphite
_diffrn_radiation_source 'fine-focus sealed tube'
_diffrn_radiation_type MoK\a
_diffrn_radiation_wavelength 0.71073
_diffrn_reflns_av_R_equivalents 0.0222
_diffrn_reflns_av_sigmaI/netI 0.0345
_diffrn_reflns_limit_h_max 12
_diffrn_reflns_limit_h_min -11
_diffrn_reflns_limit_k_max 50
_diffrn_reflns_limit_k_min -50
_diffrn_reflns_limit_l_max 13
_diffrn_reflns_limit_l_min -13
_diffrn_reflns_number 38003
_diffrn_reflns_theta_full 27.00
_diffrn_reflns_theta_max 27.00
_diffrn_reflns_theta_min 1.86
_diffrn_standards_number 0
_exptl_absorpt_coefficient_mu 0.298
_exptl_absorpt_correction_T_max 0.9428
_exptl_absorpt_correction_T_min 0.9159
_exptl_absorpt_correction_type multi-scan
_exptl_absorpt_process_details sadabs
_exptl_crystal_colour colourless
_exptl_crystal_density_diffrn 1.241
_exptl_crystal_density_method 'not measured'
_exptl_crystal_description block
_exptl_crystal_F_000 1672
_exptl_crystal_size_max 0.30
_exptl_crystal_size_mid 0.25
_exptl_crystal_size_min 0.20
_refine_diff_density_max 0.590
_refine_diff_density_min -0.918
_refine_diff_density_rms 0.055
_refine_ls_abs_structure_details 'Flack H D (1983), Acta Cryst. A39, 876-881'
_refine_ls_abs_structure_Flack 0.033(17)
_refine_ls_extinction_method none
_refine_ls_goodness_of_fit_ref 1.092
_refine_ls_hydrogen_treatment mixed
_refine_ls_matrix_type full
_refine_ls_number_parameters 1027
_refine_ls_number_reflns 18179
_refine_ls_number_restraints 177
_refine_ls_restrained_S_all 1.101
_refine_ls_R_factor_all 0.0343
_refine_ls_R_factor_gt 0.0333
_refine_ls_shift/su_max 0.046
_refine_ls_shift/su_mean 0.002
_refine_ls_structure_factor_coef Fsqd
_refine_ls_weighting_details 'calc w=1/[\s^2^(Fo^2^)+(0.0370P)^2^+2.3478P] where P=(Fo^2^+2Fc^2^)/3'
_refine_ls_weighting_scheme calc
_refine_ls_wR_factor_gt 0.0838
_refine_ls_wR_factor_ref 0.0842
_reflns_number_gt 17820
_reflns_number_total 18179
_reflns_threshold_expression >2sigma(I)
_cod_data_source_file c4cc10032h2.cif
_cod_data_source_block 4a
_cod_original_sg_symbol_H-M P2(1)
_cod_database_code 7116804

loop_
_symmetry_equiv_pos_as_xyz
'x, y, z'
'-x, y+1/2, -z'

loop_
_atom_site_label
_atom_site_type_symbol
_atom_site_fract_x
_atom_site_fract_y
_atom_site_fract_z
_atom_site_U_iso_or_equiv
_atom_site_adp_type
_atom_site_occupancy
_atom_site_symmetry_multiplicity
_atom_site_calc_flag
_atom_site_refinement_flags
_atom_site_disorder_assembly
_atom_site_disorder_group
Zr1 Zr 0.80661(2) 0.591289(5) 0.222362(19) 0.01719(5) Uani 1 1 d . . .
Zr2 Zr 0.68419(2) 0.409321(5) 0.70454(2) 0.01991(5) Uani 1 1 d . . .
N1 N 0.7132(2) 0.61962(5) 0.35040(19) 0.0201(4) Uani 1 1 d . . .
N1A N 0.7924(3) 0.38113(6) 0.8322(2) 0.0310(5) Uani 1 1 d . B .
O1 O 0.80271(17) 0.63371(4) 0.12360(15) 0.0178(3) Uani 1 1 d . . .
O2 O 0.6848(2) 0.55580(5) 0.33662(17) 0.0261(4) Uani 1 1 d . . .
O1A O 0.70449(19) 0.37064(4) 0.59307(16) 0.0224(4) Uani 1 1 d . B .
O2A O 0.7848(2) 0.44511(5) 0.84707(18) 0.0283(4) Uani 1 1 d . . .
C1 C 0.6391(3) 0.56986(7) 0.4503(2) 0.0279(6) Uani 1 1 d . . .
H1A H 0.7091 0.5664 0.5176 0.033 Uiso 1 1 calc R . .
H1B H 0.5554 0.5582 0.4722 0.033 Uiso 1 1 calc R . .
C2 C 0.6123(3) 0.60792(7) 0.4313(2) 0.0228(5) Uani 1 1 d . . .
H2A H 0.6317 0.6194 0.5121 0.027 Uiso 1 1 calc R . .
C3 C 0.7472(3) 0.65589(7) 0.3588(2) 0.0219(5) Uani 1 1 d . . .
H3A H 0.8456 0.6579 0.3790 0.026 Uiso 1 1 calc R . .
H3B H 0.7005 0.6658 0.4278 0.026 Uiso 1 1 calc R . .
C4 C 0.7118(3) 0.67709(6) 0.2458(2) 0.0192(5) Uani 1 1 d . . .
C5 C 0.6564(3) 0.70964(7) 0.2558(2) 0.0233(5) Uani 1 1 d . . .
H5A H 0.6334 0.7176 0.3338 0.028 Uiso 1 1 calc R . .
C6 C 0.6340(3) 0.73072(7) 0.1544(2) 0.0258(5) Uani 1 1 d . A .
C7 C 0.6648(3) 0.71775(7) 0.0402(2) 0.0251(5) Uani 1 1 d . . .
H7A H 0.6476 0.7317 -0.0299 0.030 Uiso 1 1 calc R . .
C8 C 0.7198(2) 0.68523(6) 0.0242(2) 0.0190(5) Uani 1 1 d . . .
C9 C 0.7439(2) 0.66502(6) 0.1302(2) 0.0171(4) Uani 1 1 d . . .
C10 C 0.7456(3) 0.55141(7) 0.0707(2) 0.0242(5) Uani 1 1 d . . .
H10A H 0.6997 0.5309 0.1009 0.029 Uiso 1 1 calc R . .
H10B H 0.6957 0.5612 -0.0023 0.029 Uiso 1 1 calc R . .
C11 C 0.8903(3) 0.54692(6) 0.0574(2) 0.0213(5) Uani 1 1 d . . .
C12 C 0.9681(3) 0.57380(6) 0.0134(2) 0.0242(5) Uani 1 1 d . . .
H12A H 0.9232 0.5934 -0.0201 0.029 Uiso 1 1 calc R . .
C13 C 1.1085(3) 0.57260(7) 0.0175(3) 0.0301(6) Uani 1 1 d . . .
H13A H 1.1575 0.5912 -0.0135 0.036 Uiso 1 1 calc R . .
C14 C 1.1771(3) 0.54460(8) 0.0665(3) 0.0331(6) Uani 1 1 d . . .
H14A H 1.2731 0.5440 0.0714 0.040 Uiso 1 1 calc R . .
C15 C 1.1029(3) 0.51729(8) 0.1085(3) 0.0329(6) Uani 1 1 d . . .
H15A H 1.1490 0.4976 0.1396 0.039 Uiso 1 1 calc R . .
C16 C 0.9647(3) 0.51840(7) 0.1058(2) 0.0257(5) Uani 1 1 d . . .
H16A H 0.9172 0.4996 0.1371 0.031 Uiso 1 1 calc R . .
C17 C 1.0166(2) 0.58814(7) 0.3216(2) 0.0246(5) Uani 1 1 d . . .
H17A H 1.0782 0.5760 0.2687 0.030 Uiso 1 1 calc R . .
H17B H 1.0521 0.6116 0.3348 0.030 Uiso 1 1 calc R . .
C18 C 1.0171(3) 0.57029(7) 0.4420(2) 0.0246(5) Uani 1 1 d . . .
C19 C 1.0256(3) 0.53479(7) 0.4500(3) 0.0302(6) Uani 1 1 d . . .
H19A H 1.0317 0.5218 0.3774 0.036 Uiso 1 1 calc R . .
C20 C 1.0254(3) 0.51785(8) 0.5632(3) 0.0383(7) Uani 1 1 d . . .
H20A H 1.0289 0.4936 0.5665 0.046 Uiso 1 1 calc R . .
C21 C 1.0201(3) 0.53665(10) 0.6698(3) 0.0425(8) Uani 1 1 d . . .
H21A H 1.0226 0.5255 0.7469 0.051 Uiso 1 1 calc R . .
C22 C 1.0111(4) 0.57179(10) 0.6636(3) 0.0429(8) Uani 1 1 d . . .
H22A H 1.0074 0.5847 0.7366 0.051 Uiso 1 1 calc R . .
C23 C 1.0076(3) 0.58822(9) 0.5521(3) 0.0346(6) Uani 1 1 d . . .
H23A H 0.9984 0.6123 0.5497 0.042 Uiso 1 1 calc R . .
C24 C 0.6890(3) 0.51903(7) 0.3412(3) 0.0339(7) Uani 1 1 d . . .
H24A H 0.6246 0.5108 0.3989 0.051 Uiso 1 1 calc R . .
H24B H 0.7803 0.5116 0.3683 0.051 Uiso 1 1 calc R . .
H24C H 0.6648 0.5098 0.2596 0.051 Uiso 1 1 calc R . .
C25 C 0.4666(3) 0.61734(9) 0.3870(3) 0.0340(7) Uani 1 1 d . . .
H25A H 0.4665 0.6424 0.3700 0.041 Uiso 1 1 calc R . .
C26 C 0.3685(3) 0.61162(10) 0.4880(3) 0.0468(8) Uani 1 1 d . . .
H26A H 0.2769 0.6180 0.4575 0.070 Uiso 1 1 calc R . .
H26B H 0.3961 0.6257 0.5591 0.070 Uiso 1 1 calc R . .
H26C H 0.3700 0.5875 0.5118 0.070 Uiso 1 1 calc R . .
C27 C 0.4207(4) 0.59997(12) 0.2681(3) 0.0549(11) Uani 1 1 d . . .
H27A H 0.4860 0.6046 0.2065 0.082 Uiso 1 1 calc R . .
H27B H 0.3318 0.6088 0.2393 0.082 Uiso 1 1 calc R . .
H27C H 0.4146 0.5753 0.2814 0.082 Uiso 1 1 calc R . .
C28 C 0.5781(4) 0.76696(8) 0.1637(3) 0.0427(8) Uani 1 1 d DU . .
C29 C 0.5396(6) 0.77683(14) 0.2886(4) 0.0369(11) Uani 0.60 1 d PDU A 1
H29A H 0.4457 0.7701 0.2987 0.055 Uiso 0.60 1 calc PR A 1
H29B H 0.5487 0.8016 0.2988 0.055 Uiso 0.60 1 calc PR A 1
H29C H 0.5991 0.7652 0.3503 0.055 Uiso 0.60 1 calc PR A 1
C29' C 0.5691(12) 0.7881(2) 0.0558(8) 0.0545(19) Uani 0.40 1 d PDU A 2
H29D H 0.5119 0.7768 -0.0084 0.082 Uiso 0.40 1 calc PR A 2
H29E H 0.6597 0.7916 0.0270 0.082 Uiso 0.40 1 calc PR A 2
H29F H 0.5296 0.8102 0.0753 0.082 Uiso 0.40 1 calc PR A 2
C30 C 0.4461(7) 0.76861(17) 0.0751(5) 0.0519(14) Uani 0.60 1 d PDU A 1
H30A H 0.4386 0.7477 0.0261 0.078 Uiso 0.60 1 calc PR A 1
H30B H 0.4511 0.7884 0.0207 0.078 Uiso 0.60 1 calc PR A 1
H30C H 0.3667 0.7708 0.1236 0.078 Uiso 0.60 1 calc PR A 1
C30' C 0.6720(12) 0.7859(2) 0.2685(9) 0.060(2) Uani 0.40 1 d PDU A 2
H30D H 0.7504 0.7715 0.2915 0.090 Uiso 0.40 1 calc PR A 2
H30E H 0.6199 0.7898 0.3403 0.090 Uiso 0.40 1 calc PR A 2
H30F H 0.7028 0.8078 0.2372 0.090 Uiso 0.40 1 calc PR A 2
C31 C 0.6804(8) 0.79162(14) 0.1183(6) 0.0527(14) Uani 0.60 1 d PDU A 1
H31A H 0.6727 0.7922 0.0287 0.079 Uiso 0.60 1 calc PR A 1
H31B H 0.7716 0.7842 0.1464 0.079 Uiso 0.60 1 calc PR A 1
H31C H 0.6634 0.8145 0.1504 0.079 Uiso 0.60 1 calc PR A 1
C31' C 0.4479(12) 0.7655(3) 0.2308(11) 0.066(2) Uani 0.40 1 d PDU A 2
H31D H 0.3771 0.7543 0.1786 0.099 Uiso 0.40 1 calc PR A 2
H31E H 0.4193 0.7887 0.2501 0.099 Uiso 0.40 1 calc PR A 2
H31F H 0.4637 0.7525 0.3068 0.099 Uiso 0.40 1 calc PR A 2
C32 C 0.7474(2) 0.67114(6) -0.1042(2) 0.0193(5) Uani 1 1 d . . .
C33 C 0.6907(3) 0.69643(7) -0.2043(2) 0.0228(5) Uani 1 1 d . . .
C34 C 0.7591(3) 0.72714(7) -0.2214(3) 0.0299(6) Uani 1 1 d . . .
H34A H 0.8404 0.7317 -0.1737 0.036 Uiso 1 1 calc R . .
C35 C 0.7105(4) 0.75119(8) -0.3071(3) 0.0381(7) Uani 1 1 d . . .
H35A H 0.7571 0.7721 -0.3158 0.046 Uiso 1 1 calc R . .
C36 C 0.5936(4) 0.74445(9) -0.3798(3) 0.0439(8) Uani 1 1 d . . .
H36A H 0.5600 0.7607 -0.4385 0.053 Uiso 1 1 calc R . .
C37 C 0.5271(4) 0.71408(10) -0.3659(3) 0.0444(8) Uani 1 1 d . . .
H37A H 0.4479 0.7093 -0.4164 0.053 Uiso 1 1 calc R . .
C38 C 0.5738(3) 0.69002(8) -0.2787(3) 0.0319(6) Uani 1 1 d . . .
H38A H 0.5259 0.6693 -0.2701 0.038 Uiso 1 1 calc R . .
C39 C 0.9017(2) 0.66814(6) -0.1204(2) 0.0189(5) Uani 1 1 d . . .
C40 C 0.9486(3) 0.66508(7) -0.2387(2) 0.0245(5) Uani 1 1 d . . .
H40A H 0.8850 0.6642 -0.3072 0.029 Uiso 1 1 calc R . .
C41 C 1.0855(3) 0.66336(7) -0.2576(3) 0.0322(6) Uani 1 1 d . . .
H41A H 1.1141 0.6612 -0.3384 0.039 Uiso 1 1 calc R . .
C42 C 1.1803(3) 0.66472(7) -0.1599(3) 0.0315(6) Uani 1 1 d . . .
H42A H 1.2740 0.6633 -0.1729 0.038 Uiso 1 1 calc R . .
C43 C 1.1374(3) 0.66812(7) -0.0433(3) 0.0296(6) Uani 1 1 d . . .
H43A H 1.2020 0.6694 0.0244 0.036 Uiso 1 1 calc R . .
C44 C 0.9997(3) 0.66965(6) -0.0238(2) 0.0231(5) Uani 1 1 d . . .
H44A H 0.9722 0.6718 0.0574 0.028 Uiso 1 1 calc R . .
C45 C 0.6721(3) 0.63676(6) -0.1234(2) 0.0208(5) Uani 1 1 d . . .
C46 C 0.7157(3) 0.61148(7) -0.2005(2) 0.0251(5) Uani 1 1 d . . .
H46A H 0.8000 0.6141 -0.2362 0.030 Uiso 1 1 calc R . .
C47 C 0.6385(4) 0.58229(7) -0.2269(3) 0.0340(7) Uani 1 1 d . . .
H47A H 0.6716 0.5650 -0.2781 0.041 Uiso 1 1 calc R . .
C48 C 0.5134(3) 0.57846(8) -0.1783(3) 0.0366(7) Uani 1 1 d . . .
H48A H 0.4591 0.5590 -0.1982 0.044 Uiso 1 1 calc R . .
C49 C 0.4691(3) 0.60307(8) -0.1011(3) 0.0348(7) Uani 1 1 d . . .
H49A H 0.3843 0.6004 -0.0664 0.042 Uiso 1 1 calc R . .
C50 C 0.5472(3) 0.63192(7) -0.0731(3) 0.0276(5) Uani 1 1 d . . .
H50A H 0.5151 0.6486 -0.0190 0.033 Uiso 1 1 calc R . .
C1A C 0.8539(4) 0.42955(8) 0.9544(3) 0.0368(7) Uani 1 1 d . B .
H1AA H 0.7925 0.4283 1.0221 0.044 Uiso 1 1 calc R . .
H1AB H 0.9339 0.4433 0.9819 0.044 Uiso 1 1 calc R . .
C2A C 0.8973(4) 0.39400(8) 0.9191(3) 0.0376(7) Uani 1 1 d D . .
H2AA H 0.8917 0.3803 0.9914 0.045 Uiso 1 1 d R B .
C3A C 0.7706(4) 0.34398(7) 0.8311(3) 0.0368(7) Uani 1 1 d . . .
H3AA H 0.6751 0.3396 0.8474 0.044 Uiso 1 1 calc R B .
H3AB H 0.8274 0.3339 0.8994 0.044 Uiso 1 1 calc R . .
C4A C 0.8011(3) 0.32553(7) 0.7141(2) 0.0238(5) Uani 1 1 d . B .
C5A C 0.8578(3) 0.29266(7) 0.7223(2) 0.0265(6) Uani 1 1 d . . .
H5AA H 0.8849 0.2836 0.8005 0.032 Uiso 1 1 calc R B .
C6A C 0.8750(3) 0.27315(7) 0.6185(2) 0.0244(5) Uani 1 1 d . B .
C7A C 0.8374(3) 0.28789(6) 0.5055(2) 0.0223(5) Uani 1 1 d . . .
H7AA H 0.8509 0.2750 0.4338 0.027 Uiso 1 1 calc R B .
C8A C 0.7815(3) 0.32021(6) 0.4917(2) 0.0197(5) Uani 1 1 d . B .
C9A C 0.7637(3) 0.33897(6) 0.5995(2) 0.0195(5) Uani 1 1 d . . .
C10A C 0.7300(3) 0.45427(6) 0.5793(3) 0.0236(5) Uani 1 1 d . . .
H10C H 0.7706 0.4739 0.6249 0.028 Uiso 1 1 calc R . .
H10D H 0.7874 0.4476 0.5124 0.028 Uiso 1 1 calc R . .
C11A C 0.5892(3) 0.46034(6) 0.5362(2) 0.0235(5) Uani 1 1 d . . .
C12A C 0.5183(3) 0.43617(7) 0.4611(3) 0.0291(6) Uani 1 1 d . . .
H12B H 0.5635 0.4161 0.4374 0.035 Uiso 1 1 calc R . .
C13A C 0.3843(3) 0.44107(8) 0.4213(3) 0.0374(7) Uani 1 1 d . . .
H13B H 0.3390 0.4246 0.3701 0.045 Uiso 1 1 calc R . .
C14A C 0.3163(3) 0.46998(9) 0.4559(3) 0.0393(7) Uani 1 1 d . . .
H14B H 0.2251 0.4736 0.4269 0.047 Uiso 1 1 calc R . .
C15A C 0.3815(3) 0.49369(8) 0.5331(3) 0.0331(6) Uani 1 1 d . . .
H15B H 0.3343 0.5133 0.5588 0.040 Uiso 1 1 calc R . .
C16A C 0.5152(3) 0.48876(7) 0.5726(2) 0.0254(5) Uani 1 1 d . . .
H16B H 0.5584 0.5051 0.6259 0.031 Uiso 1 1 calc R . .
C17A C 0.4695(3) 0.40112(8) 0.7638(3) 0.0384(7) Uani 1 1 d . . .
H17C H 0.4026 0.4055 0.6947 0.046 Uiso 1 1 calc R . .
H17D H 0.4580 0.3774 0.7922 0.046 Uiso 1 1 calc R . .
C18A C 0.4509(3) 0.42562(8) 0.8654(3) 0.0332(6) Uani 1 1 d . . .
C19A C 0.3882(3) 0.45720(9) 0.8438(3) 0.0396(7) Uani 1 1 d . . .
H19B H 0.3544 0.4628 0.7632 0.047 Uiso 1 1 calc R . .
C20A C 0.3745(4) 0.48017(10) 0.9366(3) 0.0491(9) Uani 1 1 d . . .
H20B H 0.3319 0.5015 0.9190 0.059 Uiso 1 1 calc R . .
C21A C 0.4217(4) 0.47291(11) 1.0554(3) 0.0540(10) Uani 1 1 d . . .
H21B H 0.4127 0.4890 1.1191 0.065 Uiso 1 1 calc R . .
C22A C 0.4825(4) 0.44148(11) 1.0794(3) 0.0544(10) Uani 1 1 d . . .
H22B H 0.5149 0.4359 1.1604 0.065 Uiso 1 1 calc R . .
C23A C 0.4960(4) 0.41833(9) 0.9855(3) 0.0423(8) Uani 1 1 d . . .
H23B H 0.5373 0.3969 1.0035 0.051 Uiso 1 1 calc R . .
C24A C 0.7450(4) 0.47976(7) 0.8705(3) 0.0366(7) Uani 1 1 d . . .
H24D H 0.8049 0.4894 0.9364 0.055 Uiso 1 1 calc R . .
H24E H 0.6516 0.4800 0.8950 0.055 Uiso 1 1 calc R . .
H24F H 0.7515 0.4934 0.7961 0.055 Uiso 1 1 calc R . .
C25A C 1.0298(11) 0.3861(3) 0.8723(12) 0.045(2) Uani 0.50 1 d PDU B 1
H25B H 1.0338 0.3613 0.8505 0.054 Uiso 0.50 1 calc PR B 1
C25B C 1.0489(12) 0.3983(2) 0.8727(14) 0.046(2) Uani 0.50 1 d PDU B 2
H25C H 1.1052 0.4097 0.9397 0.055 Uiso 0.50 1 calc PR B 2
C26A C 1.1356(7) 0.3939(2) 0.9807(7) 0.055(2) Uani 0.50 1 d PU B 1
H26D H 1.1194 0.3789 1.0498 0.082 Uiso 0.50 1 calc PR B 1
H26E H 1.1267 0.4178 1.0059 0.082 Uiso 0.50 1 calc PR B 1
H26F H 1.2269 0.3900 0.9542 0.082 Uiso 0.50 1 calc PR B 1
C26B C 1.1185(8) 0.3638(2) 0.8445(10) 0.065(2) Uani 0.50 1 d PU B 2
H26G H 1.1176 0.3489 0.9162 0.097 Uiso 0.50 1 calc PR B 2
H26H H 1.2121 0.3681 0.8250 0.097 Uiso 0.50 1 calc PR B 2
H26I H 1.0696 0.3528 0.7746 0.097 Uiso 0.50 1 calc PR B 2
C27A C 1.0559(16) 0.4079(3) 0.7595(14) 0.046(3) Uani 0.50 1 d PU B 1
H27D H 1.1460 0.4028 0.7322 0.069 Uiso 0.50 1 calc PR B 1
H27E H 1.0508 0.4321 0.7809 0.069 Uiso 0.50 1 calc PR B 1
H27F H 0.9876 0.4027 0.6935 0.069 Uiso 0.50 1 calc PR B 1
C27B C 1.0552(18) 0.4206(3) 0.7557(19) 0.055(3) Uani 0.50 1 d PU B 2
H27G H 1.0089 0.4424 0.7679 0.082 Uiso 0.50 1 calc PR B 2
H27H H 1.0108 0.4086 0.6857 0.082 Uiso 0.50 1 calc PR B 2
H27I H 1.1498 0.4250 0.7397 0.082 Uiso 0.50 1 calc PR B 2
C28A C 0.9311(3) 0.23683(7) 0.6211(3) 0.0318(6) Uani 1 1 d . . .
C29A C 0.9730(4) 0.22497(8) 0.7516(3) 0.0380(7) Uani 1 1 d . B .
H29G H 1.0434 0.2401 0.7875 0.057 Uiso 1 1 calc R . .
H29H H 1.0080 0.2016 0.7492 0.057 Uiso 1 1 calc R . .
H29I H 0.8944 0.2256 0.8015 0.057 Uiso 1 1 calc R . .
C30A C 1.0550(4) 0.23497(10) 0.5435(3) 0.0517(10) Uani 1 1 d . B .
H30G H 1.0294 0.2425 0.4598 0.078 Uiso 1 1 calc R . .
H30H H 1.0881 0.2114 0.5419 0.078 Uiso 1 1 calc R . .
H30I H 1.1265 0.2499 0.5792 0.078 Uiso 1 1 calc R . .
C31A C 0.8220(4) 0.21239(8) 0.5676(3) 0.0487(9) Uani 1 1 d . B .
H31G H 0.7941 0.2194 0.4839 0.073 Uiso 1 1 calc R . .
H31H H 0.7439 0.2130 0.6180 0.073 Uiso 1 1 calc R . .
H31I H 0.8584 0.1892 0.5665 0.073 Uiso 1 1 calc R . .
C32A C 0.7454(2) 0.33596(6) 0.3631(2) 0.0174(5) Uani 1 1 d . . .
C33A C 0.8188(2) 0.37091(6) 0.3564(2) 0.0187(5) Uani 1 1 d . B .
C34A C 0.9478(3) 0.37507(7) 0.4156(3) 0.0269(5) Uani 1 1 d . . .
H34B H 0.9859 0.3571 0.4647 0.032 Uiso 1 1 calc R B .
C35A C 1.0202(3) 0.40489(8) 0.4035(3) 0.0325(6) Uani 1 1 d . B .
H35B H 1.1072 0.4071 0.4441 0.039 Uiso 1 1 calc R . .
C36A C 0.9676(3) 0.43162(8) 0.3330(3) 0.0339(6) Uani 1 1 d . . .
H36B H 1.0181 0.4520 0.3252 0.041 Uiso 1 1 calc R B .
C37A C 0.8407(3) 0.42826(7) 0.2741(2) 0.0282(6) Uani 1 1 d . B .
H37B H 0.8028 0.4465 0.2264 0.034 Uiso 1 1 calc R . .
C38A C 0.7685(3) 0.39788(6) 0.2851(2) 0.0225(5) Uani 1 1 d . . .
H38B H 0.6825 0.3956 0.2426 0.027 Uiso 1 1 calc R B .
C39A C 0.7973(3) 0.31193(7) 0.2634(2) 0.0221(5) Uani 1 1 d . B .
C40A C 0.9157(3) 0.31844(8) 0.2037(3) 0.0298(6) Uani 1 1 d . . .
H40B H 0.9642 0.3390 0.2197 0.036 Uiso 1 1 calc R B .
C41A C 0.9630(4) 0.29477(9) 0.1207(3) 0.0428(8) Uani 1 1 d . B .
H41B H 1.0428 0.2996 0.0803 0.051 Uiso 1 1 calc R . .
C42A C 0.8957(4) 0.26471(9) 0.0970(3) 0.0464(9) Uani 1 1 d . . .
H42B H 0.9292 0.2486 0.0417 0.056 Uiso 1 1 calc R B .
C43A C 0.7783(4) 0.25819(8) 0.1547(3) 0.0422(8) Uani 1 1 d . B .
H43B H 0.7307 0.2375 0.1390 0.051 Uiso 1 1 calc R . .
C44A C 0.7299(3) 0.28179(7) 0.2354(3) 0.0318(6) Uani 1 1 d . . .
H44B H 0.6479 0.2771 0.2726 0.038 Uiso 1 1 calc R B .
C45A C 0.5905(3) 0.33976(6) 0.3383(2) 0.0199(5) Uani 1 1 d . B .
C46A C 0.5372(3) 0.34515(7) 0.2179(3) 0.0272(6) Uani 1 1 d . . .
H46B H 0.5966 0.3460 0.1532 0.033 Uiso 1 1 calc R B .
C47A C 0.3999(3) 0.34930(8) 0.1917(3) 0.0347(7) Uani 1 1 d . B .
H47B H 0.3668 0.3533 0.1097 0.042 Uiso 1 1 calc R . .
C48A C 0.3110(3) 0.34773(8) 0.2823(3) 0.0415(8) Uani 1 1 d . . .
H48B H 0.2170 0.3509 0.2636 0.050 Uiso 1 1 calc R B .
C49A C 0.3600(3) 0.34153(8) 0.4020(3) 0.0345(7) Uani 1 1 d . B .
H49B H 0.2990 0.3402 0.4654 0.041 Uiso 1 1 calc R . .
C50A C 0.4990(3) 0.33719(7) 0.4294(3) 0.0258(5) Uani 1 1 d . . .
H50B H 0.5312 0.3324 0.5112 0.031 Uiso 1 1 calc R B .

loop_
_atom_site_aniso_label
_atom_site_aniso_U_11
_atom_site_aniso_U_22
_atom_site_aniso_U_33
_atom_site_aniso_U_23
_atom_site_aniso_U_13
_atom_site_aniso_U_12
Zr1 0.01748(10) 0.01553(10) 0.01878(10) -0.00078(9) 0.00282(8) -0.00174(9)
Zr2 0.02373(12) 0.01604(10) 0.02028(11) -0.00295(9) 0.00383(8) -0.00156(9)
N1 0.0207(11) 0.0201(10) 0.0198(10) 0.0005(8) 0.0031(8) -0.0009(8)
N1A 0.0543(16) 0.0193(11) 0.0188(11) -0.0022(8) -0.0031(10) 0.0024(11)
O1 0.0214(8) 0.0138(8) 0.0184(8) -0.0001(6) 0.0031(7) 0.0012(6)
O2 0.0357(11) 0.0195(9) 0.0242(9) 0.0017(7) 0.0096(8) -0.0047(8)
O1A 0.0294(10) 0.0168(8) 0.0209(8) -0.0010(7) 0.0014(7) 0.0021(7)
O2A 0.0386(11) 0.0196(9) 0.0260(10) -0.0048(8) -0.0029(8) 0.0004(8)
C1 0.0345(15) 0.0277(13) 0.0222(13) 0.0014(10) 0.0075(11) -0.0055(11)
C2 0.0206(12) 0.0261(13) 0.0221(12) 0.0006(10) 0.0038(10) -0.0032(10)
C3 0.0245(13) 0.0214(12) 0.0194(12) -0.0019(9) 0.0000(10) -0.0019(10)
C4 0.0187(12) 0.0204(12) 0.0189(11) -0.0018(9) 0.0035(9) -0.0018(9)
C5 0.0219(12) 0.0271(13) 0.0214(12) -0.0058(10) 0.0037(10) 0.0035(10)
C6 0.0252(13) 0.0252(13) 0.0269(13) -0.0028(10) 0.0019(10) 0.0092(10)
C7 0.0254(13) 0.0259(13) 0.0239(12) 0.0026(10) 0.0018(10) 0.0080(10)
C8 0.0155(11) 0.0232(12) 0.0184(11) -0.0017(9) 0.0016(9) 0.0016(9)
C9 0.0149(11) 0.0152(11) 0.0215(11) -0.0012(9) 0.0027(9) 0.0002(9)
C10 0.0257(14) 0.0209(13) 0.0259(13) -0.0024(10) 0.0005(10) -0.0041(10)
C11 0.0247(13) 0.0217(12) 0.0176(11) -0.0073(9) 0.0029(9) -0.0013(10)
C12 0.0323(14) 0.0178(12) 0.0229(12) -0.0029(9) 0.0047(10) 0.0011(10)
C13 0.0317(15) 0.0233(13) 0.0366(15) -0.0041(11) 0.0129(12) -0.0029(11)
C14 0.0243(14) 0.0344(15) 0.0416(16) -0.0097(12) 0.0097(12) 0.0041(11)
C15 0.0353(16) 0.0262(14) 0.0371(15) -0.0063(12) 0.0027(12) 0.0058(12)
C16 0.0326(14) 0.0193(12) 0.0251(13) -0.0030(10) 0.0022(11) -0.0003(11)
C17 0.0211(11) 0.0249(13) 0.0277(12) -0.0019(11) 0.0004(9) 0.0003(11)
C18 0.0162(12) 0.0337(14) 0.0238(13) -0.0059(10) -0.0005(9) 0.0030(10)
C19 0.0282(14) 0.0328(15) 0.0298(14) -0.0041(11) 0.0015(11) 0.0032(11)
C20 0.0364(17) 0.0359(16) 0.0426(17) 0.0092(13) 0.0023(14) 0.0017(13)
C21 0.0353(17) 0.060(2) 0.0331(16) 0.0118(14) 0.0087(13) 0.0082(15)
C22 0.0456(19) 0.060(2) 0.0238(15) -0.0043(14) 0.0064(13) 0.0131(16)
C23 0.0352(15) 0.0367(16) 0.0317(14) -0.0063(13) 0.0009(11) 0.0102(14)
C24 0.0489(19) 0.0211(13) 0.0328(15) 0.0024(11) 0.0124(13) -0.0027(12)
C25 0.0192(13) 0.0475(18) 0.0360(16) -0.0008(13) 0.0063(11) 0.0009(12)
C26 0.0258(16) 0.065(2) 0.051(2) -0.0052(17) 0.0144(14) -0.0038(15)
C27 0.0320(17) 0.088(3) 0.0431(19) -0.0106(19) -0.0120(14) -0.0020(18)
C28 0.0589(19) 0.0344(15) 0.0351(15) -0.0010(12) 0.0053(14) 0.0275(14)
C29 0.049(3) 0.034(2) 0.027(2) -0.0107(18) -0.006(2) 0.026(2)
C29' 0.082(4) 0.039(3) 0.043(4) 0.003(3) 0.007(3) 0.027(3)
C30 0.059(3) 0.054(3) 0.040(2) -0.015(2) -0.013(2) 0.038(2)
C30' 0.085(4) 0.041(4) 0.054(4) -0.006(3) -0.006(4) 0.020(4)
C31 0.090(4) 0.030(2) 0.040(3) 0.004(2) 0.017(3) 0.019(3)
C31' 0.074(5) 0.059(4) 0.066(5) -0.001(4) 0.011(4) 0.021(4)
C32 0.0199(12) 0.0199(11) 0.0183(11) 0.0002(9) 0.0031(9) 0.0029(9)
C33 0.0233(13) 0.0288(14) 0.0163(11) -0.0008(10) 0.0023(10) 0.0079(10)
C34 0.0373(16) 0.0225(13) 0.0307(14) 0.0039(11) 0.0077(12) 0.0073(12)
C35 0.0513(19) 0.0295(15) 0.0349(16) 0.0086(12) 0.0133(14) 0.0158(13)
C36 0.056(2) 0.0434(18) 0.0328(16) 0.0158(14) 0.0062(15) 0.0267(16)
C37 0.0407(18) 0.057(2) 0.0347(17) 0.0071(15) -0.0055(14) 0.0203(16)
C38 0.0300(15) 0.0399(16) 0.0255(13) 0.0023(12) 0.0000(11) 0.0070(12)
C39 0.0200(12) 0.0141(10) 0.0231(12) -0.0008(9) 0.0036(9) -0.0002(9)
C40 0.0248(13) 0.0232(13) 0.0261(13) -0.0015(10) 0.0059(10) 0.0011(10)
C41 0.0308(15) 0.0293(14) 0.0384(16) -0.0004(12) 0.0174(12) -0.0004(12)
C42 0.0212(13) 0.0225(13) 0.0520(18) 0.0054(12) 0.0113(12) 0.0009(11)
C43 0.0217(13) 0.0240(13) 0.0430(16) 0.0054(11) 0.0011(11) -0.0036(10)
C44 0.0230(12) 0.0206(12) 0.0258(12) 0.0021(9) 0.0026(10) -0.0015(10)
C45 0.0207(12) 0.0233(12) 0.0182(11) 0.0014(9) 0.0003(9) -0.0023(9)
C46 0.0295(14) 0.0258(13) 0.0200(12) -0.0019(10) 0.0018(10) -0.0036(11)
C47 0.0522(19) 0.0279(15) 0.0216(13) -0.0027(10) -0.0005(12) -0.0097(13)
C48 0.0385(16) 0.0376(15) 0.0319(15) 0.0016(12) -0.0118(12) -0.0181(13)
C49 0.0215(13) 0.0428(16) 0.0395(16) 0.0076(13) -0.0026(11) -0.0100(12)
C50 0.0221(13) 0.0321(14) 0.0283(13) -0.0007(11) -0.0003(10) -0.0010(11)
C1A 0.056(2) 0.0300(15) 0.0236(14) -0.0036(11) -0.0053(13) -0.0011(14)
C2A 0.060(2) 0.0303(15) 0.0213(13) 0.0009(11) -0.0066(13) 0.0075(14)
C3A 0.070(2) 0.0206(13) 0.0200(13) 0.0023(10) 0.0095(14) 0.0024(14)
C4A 0.0312(14) 0.0197(12) 0.0203(12) -0.0010(9) -0.0002(10) -0.0016(10)
C5A 0.0344(15) 0.0237(13) 0.0209(12) 0.0039(10) -0.0026(11) 0.0005(11)
C6A 0.0281(13) 0.0206(12) 0.0245(12) 0.0025(10) 0.0022(10) 0.0047(10)
C7A 0.0249(13) 0.0182(11) 0.0237(12) -0.0014(9) 0.0003(10) 0.0051(9)
C8A 0.0209(12) 0.0179(11) 0.0204(11) 0.0016(9) 0.0017(9) 0.0009(9)
C9A 0.0243(12) 0.0143(11) 0.0199(11) -0.0010(9) 0.0019(9) 0.0004(9)
C10A 0.0240(13) 0.0176(12) 0.0293(13) 0.0010(10) 0.0018(10) -0.0014(10)
C11A 0.0251(13) 0.0202(12) 0.0257(12) 0.0055(10) 0.0060(10) -0.0013(10)
C12A 0.0289(14) 0.0245(13) 0.0343(15) -0.0024(11) 0.0045(12) -0.0012(11)
C13A 0.0305(15) 0.0391(17) 0.0426(17) -0.0089(13) 0.0020(13) -0.0076(13)
C14A 0.0220(14) 0.0460(18) 0.0496(19) -0.0020(14) -0.0015(13) 0.0017(13)
C15A 0.0294(15) 0.0303(14) 0.0404(16) 0.0025(12) 0.0074(12) 0.0043(11)
C16A 0.0283(14) 0.0205(12) 0.0280(13) 0.0029(10) 0.0060(11) -0.0041(10)
C17A 0.0328(16) 0.0358(17) 0.0482(18) -0.0012(13) 0.0155(14) -0.0094(12)
C18A 0.0263(14) 0.0382(16) 0.0366(16) 0.0055(12) 0.0130(12) -0.0029(12)
C19A 0.0306(15) 0.054(2) 0.0351(16) 0.0108(14) 0.0076(12) 0.0100(14)
C20A 0.046(2) 0.052(2) 0.051(2) 0.0060(16) 0.0155(16) 0.0244(17)
C21A 0.056(2) 0.065(2) 0.0420(19) -0.0109(17) 0.0090(17) 0.0283(19)
C22A 0.051(2) 0.083(3) 0.0298(17) 0.0032(17) 0.0076(15) 0.033(2)
C23A 0.0460(18) 0.0442(19) 0.0387(17) 0.0153(13) 0.0177(14) 0.0191(14)
C24A 0.053(2) 0.0229(14) 0.0334(16) -0.0108(11) -0.0041(14) 0.0001(13)
C25A 0.034(4) 0.047(6) 0.050(4) -0.008(5) -0.017(3) 0.004(4)
C25B 0.046(5) 0.032(5) 0.057(4) -0.017(4) -0.026(3) 0.007(4)
C26A 0.025(3) 0.076(5) 0.061(4) 0.031(4) -0.020(3) -0.004(3)
C26B 0.033(4) 0.071(5) 0.089(6) -0.002(5) -0.005(4) 0.001(4)
C27A 0.026(4) 0.062(8) 0.051(4) -0.001(6) 0.002(3) 0.004(6)
C27B 0.031(4) 0.044(6) 0.090(7) -0.007(7) 0.008(4) 0.003(5)
C28A 0.0404(17) 0.0264(14) 0.0283(14) 0.0033(11) -0.0008(12) 0.0132(12)
C29A 0.0488(19) 0.0338(16) 0.0316(15) 0.0120(12) 0.0036(13) 0.0185(14)
C30A 0.058(2) 0.056(2) 0.0436(19) 0.0188(16) 0.0175(16) 0.0407(19)
C31A 0.074(3) 0.0233(14) 0.0468(19) -0.0006(13) -0.0085(18) 0.0099(15)
C32A 0.0199(12) 0.0152(11) 0.0171(11) 0.0009(8) 0.0011(9) 0.0037(9)
C33A 0.0191(12) 0.0183(11) 0.0188(11) -0.0009(9) 0.0034(9) 0.0002(9)
C34A 0.0230(13) 0.0293(14) 0.0281(13) 0.0032(11) 0.0004(10) -0.0003(11)
C35A 0.0253(13) 0.0395(17) 0.0328(14) -0.0019(12) 0.0035(10) -0.0105(12)
C36A 0.0395(17) 0.0303(14) 0.0328(15) -0.0019(12) 0.0104(13) -0.0163(12)
C37A 0.0400(16) 0.0248(14) 0.0200(12) 0.0031(10) 0.0038(11) -0.0020(12)
C38A 0.0288(14) 0.0177(11) 0.0209(12) -0.0013(9) 0.0013(10) 0.0026(10)
C39A 0.0270(13) 0.0244(13) 0.0145(11) -0.0003(9) -0.0018(9) 0.0095(10)
C40A 0.0301(15) 0.0352(15) 0.0242(13) -0.0003(11) 0.0031(11) 0.0111(12)
C41A 0.048(2) 0.048(2) 0.0336(17) -0.0018(14) 0.0126(15) 0.0237(16)
C42A 0.072(2) 0.0380(18) 0.0286(15) -0.0102(13) 0.0001(15) 0.0298(17)
C43A 0.068(2) 0.0233(14) 0.0340(16) -0.0096(12) -0.0045(16) 0.0078(15)
C44A 0.0431(17) 0.0211(13) 0.0310(14) -0.0023(11) 0.0005(12) 0.0049(12)
C45A 0.0194(12) 0.0130(10) 0.0269(12) -0.0010(9) -0.0023(9) -0.0006(9)
C46A 0.0288(14) 0.0212(12) 0.0310(14) -0.0007(10) -0.0037(11) -0.0036(10)
C47A 0.0345(16) 0.0302(15) 0.0372(16) 0.0006(12) -0.0147(13) 0.0012(12)
C48A 0.0226(15) 0.0342(16) 0.066(2) -0.0025(15) -0.0084(14) -0.0036(12)
C49A 0.0208(13) 0.0333(15) 0.0503(18) -0.0091(13) 0.0086(12) -0.0075(11)
C50A 0.0248(13) 0.0222(12) 0.0303(14) -0.0027(10) 0.0013(10) -0.0029(10)

loop_
_atom_type_symbol
_atom_type_description
_atom_type_scat_dispersion_real
_atom_type_scat_dispersion_imag
_atom_type_scat_source
C C 0.0033 0.0016 'International Tables Vol C Tables 4.2.6.8 and 6.1.1.4'
H H 0.0000 0.0000 'International Tables Vol C Tables 4.2.6.8 and 6.1.1.4'
N N 0.0061 0.0033 'International Tables Vol C Tables 4.2.6.8 and 6.1.1.4'
O O 0.0106 0.0060 'International Tables Vol C Tables 4.2.6.8 and 6.1.1.4'
Zr Zr -2.9673 0.5597 'International Tables Vol C Tables 4.2.6.8 and 6.1.1.4'

loop_
_geom_angle_atom_site_label_1
_geom_angle_atom_site_label_2
_geom_angle_atom_site_label_3
_geom_angle
O1 Zr1 N1 85.69(8)
O1 Zr1 O2 145.28(7)
N1 Zr1 O2 71.12(7)
O1 Zr1 C17 106.85(9)
N1 Zr1 C17 98.09(9)
O2 Zr1 C17 101.84(9)
O1 Zr1 C10 100.27(8)
N1 Zr1 C10 137.75(9)
O2 Zr1 C10 81.87(8)
C17 Zr1 C10 119.27(10)
O1 Zr1 C11 99.96(7)
N1 Zr1 C11 169.74(8)
O2 Zr1 C11 99.92(7)
C17 Zr1 C11 88.51(9)
C10 Zr1 C11 33.03(9)
O1A Zr2 N1A 86.41(8)
O1A Zr2 O2A 147.36(8)
N1A Zr2 O2A 71.01(8)
O1A Zr2 C17A 101.62(10)
N1A Zr2 C17A 100.88(12)
O2A Zr2 C17A 105.50(10)
O1A Zr2 C10A 100.90(8)
N1A Zr2 C10A 135.38(10)
O2A Zr2 C10A 80.94(9)
C17A Zr2 C10A 120.01(11)
O1A Zr2 C11A 100.54(8)
N1A Zr2 C11A 165.39(9)
O2A Zr2 C11A 97.13(8)
C17A Zr2 C11A 90.37(10)
C10A Zr2 C11A 30.90(8)
C2 N1 C3 115.7(2)
C2 N1 Zr1 127.12(17)
C3 N1 Zr1 117.15(16)
C2A N1A C3A 116.5(2)
C2A N1A Zr2 125.85(19)
C3A N1A Zr2 117.4(2)
C9 O1 Zr1 136.06(15)
C24 O2 C1 110.9(2)
C24 O2 Zr1 128.05(17)
C1 O2 Zr1 116.32(15)
C9A O1A Zr2 136.57(16)
C24A O2A C1A 111.8(2)
C24A O2A Zr2 126.02(18)
C1A O2A Zr2 117.27(16)
O2 C1 C2 108.3(2)
O2 C1 H1A 110.0
C2 C1 H1A 110.0
O2 C1 H1B 110.0
C2 C1 H1B 110.0
H1A C1 H1B 108.4
N1 C2 C1 105.7(2)
N1 C2 C25 113.6(2)
C1 C2 C25 115.4(2)
N1 C2 H2A 107.2
C1 C2 H2A 107.2
C25 C2 H2A 107.2
N1 C3 C4 116.2(2)
N1 C3 H3A 108.2
C4 C3 H3A 108.2
N1 C3 H3B 108.2
C4 C3 H3B 108.2
H3A C3 H3B 107.4
C5 C4 C9 119.4(2)
C5 C4 C3 120.7(2)
C9 C4 C3 119.8(2)
C6 C5 C4 121.6(2)
C6 C5 H5A 119.2
C4 C5 H5A 119.2
C5 C6 C7 117.6(2)
C5 C6 C28 122.6(2)
C7 C6 C28 119.8(2)
C6 C7 C8 123.4(2)
C6 C7 H7A 118.3
C8 C7 H7A 118.3
C7 C8 C9 117.0(2)
C7 C8 C32 122.0(2)
C9 C8 C32 121.0(2)
O1 C9 C4 118.2(2)
O1 C9 C8 120.8(2)
C4 C9 C8 120.9(2)
C11 C10 Zr1 86.54(15)
C11 C10 H10A 114.2
Zr1 C10 H10A 114.2
C11 C10 H10B 114.2
Zr1 C10 H10B 114.2
H10A C10 H10B 111.4
C12 C11 C16 115.6(2)
C12 C11 C10 120.4(2)
C16 C11 C10 123.1(2)
C12 C11 Zr1 86.79(15)
C16 C11 Zr1 115.74(17)
C10 C11 Zr1 60.43(13)
C13 C12 C11 122.1(2)
C13 C12 H12A 118.9
C11 C12 H12A 118.9
C14 C13 C12 120.5(3)
C14 C13 H13A 119.8
C12 C13 H13A 119.8
C13 C14 C15 118.7(3)
C13 C14 H14A 120.6
C15 C14 H14A 120.6
C16 C15 C14 121.1(3)
C16 C15 H15A 119.4
C14 C15 H15A 119.4
C15 C16 C11 121.9(3)
C15 C16 H16A 119.1
C11 C16 H16A 119.1
C18 C17 Zr1 113.36(17)
C18 C17 H17A 108.9
Zr1 C17 H17A 108.9
C18 C17 H17B 108.9
Zr1 C17 H17B 108.9
H17A C17 H17B 107.7
C19 C18 C23 116.9(3)
C19 C18 C17 121.3(2)
C23 C18 C17 121.8(3)
C18 C19 C20 121.5(3)
C18 C19 H19A 119.2
C20 C19 H19A 119.2
C21 C20 C19 119.6(3)
C21 C20 H20A 120.2
C19 C20 H20A 120.2
C22 C21 C20 119.6(3)
C22 C21 H21A 120.2
C20 C21 H21A 120.2
C23 C22 C21 120.5(3)
C23 C22 H22A 119.7
C21 C22 H22A 119.7
C22 C23 C18 121.8(3)
C22 C23 H23A 119.1
C18 C23 H23A 119.1
O2 C24 H24A 109.5
O2 C24 H24B 109.5
H24A C24 H24B 109.5
O2 C24 H24C 109.5
H24A C24 H24C 109.5
H24B C24 H24C 109.5
C27 C25 C26 112.6(3)
C27 C25 C2 112.9(3)
C26 C25 C2 111.2(3)
C27 C25 H25A 106.5
C26 C25 H25A 106.5
C2 C25 H25A 106.5
C25 C26 H26A 109.5
C25 C26 H26B 109.5
H26A C26 H26B 109.5
C25 C26 H26C 109.5
H26A C26 H26C 109.5
H26B C26 H26C 109.5
C25 C27 H27A 109.5
C25 C27 H27B 109.5
H27A C27 H27B 109.5
C25 C27 H27C 109.5
H27A C27 H27C 109.5
H27B C27 H27C 109.5
C29' C28 C29 126.6(5)
C29' C28 C31 50.9(6)
C29 C28 C31 110.6(4)
C29' C28 C31' 113.9(7)
C29 C28 C31' 45.3(5)
C31 C28 C31' 142.2(5)
C29' C28 C6 118.8(4)
C29 C28 C6 114.6(3)
C31 C28 C6 108.6(3)
C31' C28 C6 108.6(5)
C29' C28 C30 57.8(6)
C29 C28 C30 107.6(4)
C31 C28 C30 108.6(4)
C31' C28 C30 66.7(6)
C6 C28 C30 106.6(3)
C29' C28 C30' 108.8(7)
C29 C28 C30' 53.1(5)
C31 C28 C30' 64.5(5)
C31' C28 C30' 98.3(7)
C6 C28 C30' 106.2(4)
C30 C28 C30' 146.8(5)
C28 C29 H29A 109.5
C28 C29 H29B 109.5
H29A C29 H29B 109.5
C28 C29 H29C 109.5
H29A C29 H29C 109.5
H29B C29 H29C 109.5
C28 C29' H29D 109.5
C28 C29' H29E 109.5
H29D C29' H29E 109.5
C28 C29' H29F 109.5
H29D C29' H29F 109.5
H29E C29' H29F 109.5
C28 C30 H30A 109.5
C28 C30 H30B 109.5
H30A C30 H30B 109.5
C28 C30 H30C 109.5
H30A C30 H30C 109.5
H30B C30 H30C 109.5
C28 C30' H30D 109.5
C28 C30' H30E 109.5
H30D C30' H30E 109.5
C28 C30' H30F 109.5
H30D C30' H30F 109.5
H30E C30' H30F 109.5
C28 C31 H31A 109.5
C28 C31 H31B 109.5
H31A C31 H31B 109.5
C28 C31 H31C 109.5
H31A C31 H31C 109.5
H31B C31 H31C 109.5
C28 C31' H31D 109.5
C28 C31' H31E 109.5
H31D C31' H31E 109.5
C28 C31' H31F 109.5
H31D C31' H31F 109.5
H31E C31' H31F 109.5
C45 C32 C8 108.76(19)
C45 C32 C39 112.86(19)
C8 C32 C39 111.2(2)
C45 C32 C33 108.0(2)
C8 C32 C33 109.6(2)
C39 C32 C33 106.38(19)
C38 C33 C34 117.8(3)
C38 C33 C32 123.1(3)
C34 C33 C32 119.1(2)
C35 C34 C33 121.5(3)
C35 C34 H34A 119.3
C33 C34 H34A 119.3
C36 C35 C34 119.8(3)
C36 C35 H35A 120.1
C34 C35 H35A 120.1
C37 C36 C35 119.4(3)
C37 C36 H36A 120.3
C35 C36 H36A 120.3
C36 C37 C38 121.2(3)
C36 C37 H37A 119.4
C38 C37 H37A 119.4
C33 C38 C37 120.2(3)
C33 C38 H38A 119.9
C37 C38 H38A 119.9
C44 C39 C40 116.5(2)
C44 C39 C32 123.7(2)
C40 C39 C32 119.7(2)
C41 C40 C39 121.6(3)
C41 C40 H40A 119.2
C39 C40 H40A 119.2
C42 C41 C40 120.6(3)
C42 C41 H41A 119.7
C40 C41 H41A 119.7
C43 C42 C41 119.1(3)
C43 C42 H42A 120.4
C41 C42 H42A 120.4
C42 C43 C44 120.5(3)
C42 C43 H43A 119.8
C44 C43 H43A 119.8
C39 C44 C43 121.7(2)
C39 C44 H44A 119.2
C43 C44 H44A 119.2
C46 C45 C50 117.4(2)
C46 C45 C32 122.5(2)
C50 C45 C32 119.7(2)
C45 C46 C47 121.5(3)
C45 C46 H46A 119.3
C47 C46 H46A 119.3
C48 C47 C46 120.1(3)
C48 C47 H47A 120.0
C46 C47 H47A 120.0
C49 C48 C47 119.2(3)
C49 C48 H48A 120.4
C47 C48 H48A 120.4
C48 C49 C50 120.7(3)
C48 C49 H49A 119.6
C50 C49 H49A 119.6
C49 C50 C45 121.1(3)
C49 C50 H50A 119.4
C45 C50 H50A 119.4
O2A C1A C2A 107.8(2)
O2A C1A H1AA 110.1
C2A C1A H1AA 110.1
O2A C1A H1AB 110.1
C2A C1A H1AB 110.1
H1AA C1A H1AB 108.5
N1A C2A C25A 108.4(5)
N1A C2A C1A 106.4(3)
C25A C2A C1A 123.8(5)
N1A C2A C25B 117.9(5)
C25A C2A C25B 18.3(5)
C1A C2A C25B 105.5(4)
N1A C2A H2AA 105.7
C25A C2A H2AA 105.5
C1A C2A H2AA 105.7
C25B C2A H2AA 114.7
N1A C3A C4A 116.2(2)
N1A C3A H3AA 108.2
C4A C3A H3AA 108.2
N1A C3A H3AB 108.2
C4A C3A H3AB 108.2
H3AA C3A H3AB 107.4
C9A C4A C5A 119.2(2)
C9A C4A C3A 121.7(2)
C5A C4A C3A 118.9(2)
C6A C5A C4A 121.4(2)
C6A C5A H5AA 119.3
C4A C5A H5AA 119.3
C5A C6A C7A 117.3(2)
C5A C6A C28A 124.1(2)
C7A C6A C28A 118.7(2)
C8A C7A C6A 123.9(2)
C8A C7A H7AA 118.1
C6A C7A H7AA 118.1
C7A C8A C9A 117.1(2)
C7A C8A C32A 121.9(2)
C9A C8A C32A 121.0(2)
O1A C9A C4A 118.5(2)
O1A C9A C8A 120.3(2)
C4A C9A C8A 121.2(2)
C11A C10A Zr2 95.54(16)
C11A C10A H10C 112.6
Zr2 C10A H10C 112.6
C11A C10A H10D 112.6
Zr2 C10A H10D 112.6
H10C C10A H10D 110.1
C16A C11A C12A 116.6(3)
C16A C11A C10A 122.8(2)
C12A C11A C10A 120.5(2)
C16A C11A Zr2 122.13(18)
C12A C11A Zr2 92.18(17)
C10A C11A Zr2 53.56(13)
C13A C12A C11A 121.5(3)
C13A C12A H12B 119.2
C11A C12A H12B 119.2
C14A C13A C12A 120.1(3)
C14A C13A H13B 120.0
C12A C13A H13B 120.0
C13A C14A C15A 119.9(3)
C13A C14A H14B 120.0
C15A C14A H14B 120.0
C16A C15A C14A 119.8(3)
C16A C15A H15B 120.1
C14A C15A H15B 120.1
C15A C16A C11A 122.0(3)
C15A C16A H16B 119.0
C11A C16A H16B 119.0
C18A C17A Zr2 106.4(2)
C18A C17A H17C 110.4
Zr2 C17A H17C 110.4
C18A C17A H17D 110.4
Zr2 C17A H17D 110.4
H17C C17A H17D 108.6
C23A C18A C19A 117.0(3)
C23A C18A C17A 121.7(3)
C19A C18A C17A 121.3(3)
C20A C19A C18A 121.3(3)
C20A C19A H19B 119.3
C18A C19A H19B 119.3
C19A C20A C21A 121.2(3)
C19A C20A H20B 119.4
C21A C20A H20B 119.4
C20A C21A C22A 118.5(3)
C20A C21A H21B 120.8
C22A C21A H21B 120.8
C23A C22A C21A 120.2(3)
C23A C22A H22B 119.9
C21A C22A H22B 119.9
C22A C23A C18A 121.8(3)
C22A C23A H23B 119.1
C18A C23A H23B 119.1
O2A C24A H24D 109.5
O2A C24A H24E 109.5
H24D C24A H24E 109.5
O2A C24A H24F 109.5
H24D C24A H24F 109.5
H24E C24A H24F 109.5
C2A C25A C27A 111.1(9)
C2A C25A C26A 105.3(8)
C27A C25A C26A 111.2(9)
C2A C25A H25B 109.7
C27A C25A H25B 109.7
C26A C25A H25B 109.7
C27B C25B C26B 106.6(10)
C27B C25B C2A 113.6(10)
C26B C25B C2A 113.8(7)
C27B C25B H25C 107.5
C26B C25B H25C 107.5
C2A C25B H25C 107.5
C25A C26A H26D 109.5
C25A C26A H26E 109.5
H26D C26A H26E 109.5
C25A C26A H26F 109.5
H26D C26A H26F 109.5
H26E C26A H26F 109.5
C25B C26B H26G 109.5
C25B C26B H26H 109.5
H26G C26B H26H 109.5
C25B C26B H26I 109.5
H26G C26B H26I 109.5
H26H C26B H26I 109.5
C25A C27A H27D 109.5
C25A C27A H27E 109.5
H27D C27A H27E 109.5
C25A C27A H27F 109.5
H27D C27A H27F 109.5
H27E C27A H27F 109.5
C25B C27B H27G 109.5
C25B C27B H27H 109.5
H27G C27B H27H 109.5
C25B C27B H27I 109.5
H27G C27B H27I 109.5
H27H C27B H27I 109.5
C6A C28A C31A 109.1(2)
C6A C28A C29A 112.1(2)
C31A C28A C29A 108.1(3)
C6A C28A C30A 109.6(2)
C31A C28A C30A 109.1(3)
C29A C28A C30A 108.7(3)
C28A C29A H29G 109.5
C28A C29A H29H 109.5
H29G C29A H29H 109.5
C28A C29A H29I 109.5
H29G C29A H29I 109.5
H29H C29A H29I 109.5
C28A C30A H30G 109.5
C28A C30A H30H 109.5
H30G C30A H30H 109.5
C28A C30A H30I 109.5
H30G C30A H30I 109.5
H30H C30A H30I 109.5
C28A C31A H31G 109.5
C28A C31A H31H 109.5
H31G C31A H31H 109.5
C28A C31A H31I 109.5
H31G C31A H31I 109.5
H31H C31A H31I 109.5
C45A C32A C39A 107.6(2)
C45A C32A C33A 111.64(19)
C39A C32A C33A 108.9(2)
C45A C32A C8A 111.5(2)
C39A C32A C8A 109.11(19)
C33A C32A C8A 108.03(19)
C38A C33A C34A 117.1(2)
C38A C33A C32A 123.0(2)
C34A C33A C32A 119.7(2)
C35A C34A C33A 121.1(3)
C35A C34A H34B 119.5
C33A C34A H34B 119.5
C36A C35A C34A 121.0(3)
C36A C35A H35B 119.5
C34A C35A H35B 119.5
C35A C36A C37A 119.2(3)
C35A C36A H36B 120.4
C37A C36A H36B 120.4
C36A C37A C38A 119.8(3)
C36A C37A H37B 120.1
C38A C37A H37B 120.1
C33A C38A C37A 121.9(3)
C33A C38A H38B 119.0
C37A C38A H38B 119.0
C44A C39A C40A 117.4(3)
C44A C39A C32A 119.8(2)
C40A C39A C32A 122.8(2)
C41A C40A C39A 120.4(3)
C41A C40A H40B 119.8
C39A C40A H40B 119.8
C42A C41A C40A 120.9(3)
C42A C41A H41B 119.5
C40A C41A H41B 119.5
C41A C42A C43A 119.1(3)
C41A C42A H42B 120.5
C43A C42A H42B 120.5
C42A C43A C44A 120.2(3)
C42A C43A H43B 119.9
C44A C43A H43B 119.9
C39A C44A C43A 122.0(3)
C39A C44A H44B 119.0
C43A C44A H44B 119.0
C50A C45A C46A 117.3(2)
C50A C45A C32A 123.3(2)
C46A C45A C32A 119.3(2)
C47A C46A C45A 121.3(3)
C47A C46A H46B 119.3
C45A C46A H46B 119.3
C48A C47A C46A 121.0(3)
C48A C47A H47B 119.5
C46A C47A H47B 119.5
C47A C48A C49A 119.2(3)
C47A C48A H48B 120.4
C49A C48A H48B 120.4
C48A C49A C50A 120.2(3)
C48A C49A H49B 119.9
C50A C49A H49B 119.9
C45A C50A C49A 120.9(3)
C45A C50A H50B 119.6
C49A C50A H50B 119.6

loop_
_geom_bond_atom_site_label_1
_geom_bond_atom_site_label_2
_geom_bond_distance
Zr1 O1 1.9822(17)
Zr1 N1 2.054(2)
Zr1 O2 2.2691(18)
Zr1 C17 2.291(2)
Zr1 C10 2.332(3)
Zr1 C11 2.677(2)
Zr2 O1A 1.9644(18)
Zr2 N1A 2.034(2)
Zr2 O2A 2.2809(19)
Zr2 C17A 2.287(3)
Zr2 C10A 2.295(3)
Zr2 C11A 2.840(3)
N1 C2 1.452(3)
N1 C3 1.463(3)
N1A C2A 1.455(4)
N1A C3A 1.472(4)
O1 C9 1.362(3)
O2 C24 1.443(3)
O2 C1 1.459(3)
O1A C9A 1.373(3)
O2A C24A 1.442(3)
O2A C1A 1.456(4)
C1 C2 1.527(4)
C1 H1A 0.9900
C1 H1B 0.9900
C2 C25 1.540(4)
C2 H2A 1.0000
C3 C4 1.513(3)
C3 H3A 0.9900
C3 H3B 0.9900
C4 C5 1.396(4)
C4 C9 1.406(3)
C5 C6 1.391(4)
C5 H5A 0.9500
C6 C7 1.400(4)
C6 C28 1.530(4)
C7 C8 1.401(3)
C7 H7A 0.9500
C8 C9 1.413(3)
C8 C32 1.551(3)
C10 C11 1.462(4)
C10 H10A 0.9900
C10 H10B 0.9900
C11 C12 1.408(4)
C11 C16 1.423(4)
C12 C13 1.391(4)
C12 H12A 0.9500
C13 C14 1.382(4)
C13 H13A 0.9500
C14 C15 1.393(4)
C14 H14A 0.9500
C15 C16 1.369(4)
C15 H15A 0.9500
C16 H16A 0.9500
C17 C18 1.492(4)
C17 H17A 0.9900
C17 H17B 0.9900
C18 C19 1.396(4)
C18 C23 1.403(4)
C19 C20 1.406(4)
C19 H19A 0.9500
C20 C21 1.384(5)
C20 H20A 0.9500
C21 C22 1.381(5)
C21 H21A 0.9500
C22 C23 1.379(4)
C22 H22A 0.9500
C23 H23A 0.9500
C24 H24A 0.9800
C24 H24B 0.9800
C24 H24C 0.9800
C25 C27 1.514(5)
C25 C26 1.534(4)
C25 H25A 1.0000
C26 H26A 0.9800
C26 H26B 0.9800
C26 H26C 0.9800
C27 H27A 0.9800
C27 H27B 0.9800
C27 H27C 0.9800
C28 C29' 1.441(9)
C28 C29 1.493(5)
C28 C31 1.508(7)
C28 C31' 1.525(11)
C28 C30 1.581(6)
C28 C30' 1.611(10)
C29 H29A 0.9800
C29 H29B 0.9800
C29 H29C 0.9800
C29' H29D 0.9800
C29' H29E 0.9800
C29' H29F 0.9800
C30 H30A 0.9800
C30 H30B 0.9800
C30 H30C 0.9800
C30' H30D 0.9800
C30' H30E 0.9800
C30' H30F 0.9800
C31 H31A 0.9800
C31 H31B 0.9800
C31 H31C 0.9800
C31' H31D 0.9800
C31' H31E 0.9800
C31' H31F 0.9800
C32 C45 1.549(3)
C32 C39 1.555(3)
C32 C33 1.556(3)
C33 C38 1.397(4)
C33 C34 1.400(4)
C34 C35 1.394(4)
C34 H34A 0.9500
C35 C36 1.389(5)
C35 H35A 0.9500
C36 C37 1.374(5)
C36 H36A 0.9500
C37 C38 1.400(4)
C37 H37A 0.9500
C38 H38A 0.9500
C39 C44 1.392(4)
C39 C40 1.409(3)
C40 C41 1.387(4)
C40 H40A 0.9500
C41 C42 1.380(5)
C41 H41A 0.9500
C42 C43 1.378(4)
C42 H42A 0.9500
C43 C44 1.397(4)
C43 H43A 0.9500
C44 H44A 0.9500
C45 C46 1.389(4)
C45 C50 1.399(4)
C46 C47 1.397(4)
C46 H46A 0.9500
C47 C48 1.388(5)
C47 H47A 0.9500
C48 C49 1.372(5)
C48 H48A 0.9500
C49 C50 1.393(4)
C49 H49A 0.9500
C50 H50A 0.9500
C1A C2A 1.515(4)
C1A H1AA 0.9900
C1A H1AB 0.9900
C2A C25A 1.473(11)
C2A C25B 1.625(12)
C2A H2AA 0.9601
C3A C4A 1.517(4)
C3A H3AA 0.9900
C3A H3AB 0.9900
C4A C9A 1.390(4)
C4A C5A 1.406(4)
C5A C6A 1.389(4)
C5A H5AA 0.9500
C6A C7A 1.394(4)
C6A C28A 1.528(4)
C7A C8A 1.387(3)
C7A H7AA 0.9500
C8A C9A 1.411(3)
C8A C32A 1.558(3)
C10A C11A 1.465(4)
C10A H10C 0.9900
C10A H10D 0.9900
C11A C16A 1.405(4)
C11A C12A 1.412(4)
C12A C13A 1.386(4)
C12A H12B 0.9500
C13A C14A 1.384(5)
C13A H13B 0.9500
C14A C15A 1.388(5)
C14A H14B 0.9500
C15A C16A 1.382(4)
C15A H15B 0.9500
C16A H16B 0.9500
C17A C18A 1.489(4)
C17A H17C 0.9900
C17A H17D 0.9900
C18A C23A 1.392(5)
C18A C19A 1.398(5)
C19A C20A 1.371(5)
C19A H19B 0.9500
C20A C21A 1.384(5)
C20A H20B 0.9500
C21A C22A 1.390(5)
C21A H21B 0.9500
C22A C23A 1.383(5)
C22A H22B 0.9500
C23A H23B 0.9500
C24A H24D 0.9800
C24A H24E 0.9800
C24A H24F 0.9800
C25A C27A 1.538(18)
C25A C26A 1.564(14)
C25A H25B 1.0000
C25B C27B 1.56(2)
C25B C26B 1.556(13)
C25B H25C 1.0000
C26A H26D 0.9800
C26A H26E 0.9800
C26A H26F 0.9800
C26B H26G 0.9800
C26B H26H 0.9800
C26B H26I 0.9800
C27A H27D 0.9800
C27A H27E 0.9800
C27A H27F 0.9800
C27B H27G 0.9800
C27B H27H 0.9800
C27B H27I 0.9800
C28A C31A 1.534(5)
C28A C29A 1.535(4)
C28A C30A 1.539(5)
C29A H29G 0.9800
C29A H29H 0.9800
C29A H29I 0.9800
C30A H30G 0.9800
C30A H30H 0.9800
C30A H30I 0.9800
C31A H31G 0.9800
C31A H31H 0.9800
C31A H31I 0.9800
C32A C45A 1.550(3)
C32A C39A 1.554(3)
C32A C33A 1.555(3)
C33A C38A 1.388(4)
C33A C34A 1.407(4)
C34A C35A 1.382(4)
C34A H34B 0.9500
C35A C36A 1.383(5)
C35A H35B 0.9500
C36A C37A 1.384(4)
C36A H36B 0.9500
C37A C38A 1.398(4)
C37A H37B 0.9500
C38A H38B 0.9500
C39A C44A 1.382(4)
C39A C40A 1.402(4)
C40A C41A 1.400(4)
C40A H40B 0.9500
C41A C42A 1.370(6)
C41A H41B 0.9500
C42A C43A 1.383(6)
C42A H42B 0.9500
C43A C44A 1.385(4)
C43A H43B 0.9500
C44A H44B 0.9500
C45A C50A 1.394(4)
C45A C46A 1.404(4)
C46A C47A 1.383(4)
C46A H46B 0.9500
C47A C48A 1.369(5)
C47A H47B 0.9500
C48A C49A 1.389(5)
C48A H48B 0.9500
C49A C50A 1.403(4)
C49A H49B 0.9500
C50A H50B 0.9500
